data_4133049
loop_
_publ_author_name
'Hong, Seung Youn'
'Son, Junsoo'
'Kim, Dongwook'
'Chang, Sukbok'

_publ_section_title
;
 Ir(III)-Catalyzed Stereoselective Haloamidation of Alkynes Enabled by
 Ligand Participation.
;
_journal_issue 39
_journal_name_full 'Journal of the American Chemical Society'
_journal_page_first 12359
_journal_page_last 12363
_journal_paper_doi 10.1021/jacs.8b08134
_journal_volume 140
_journal_year 2018
_chemical_formula_sum 'C23 H17 N O'
_chemical_formula_weight 323.38
_space_group_crystal_system monoclinic
_space_group_IT_number 14
_space_group_name_Hall '-P 2ybc'
_space_group_name_H-M_alt 'P 1 21/c 1'
_atom_sites_solution_hydrogens mixed
_audit_creation_method SHELXL-2018/3
_cell_angle_alpha 90
_cell_angle_beta 90.02(3)
_cell_angle_gamma 90
_cell_formula_units_Z 4
_cell_length_a 7.4060(15)
_cell_length_b 13.453(3)
_cell_length_c 17.441(3)
_cell_measurement_reflns_used 30683
_cell_measurement_temperature 100(2)
_cell_measurement_theta_max 33.941
_cell_measurement_theta_min 0.384
_cell_volume 1737.7(6)
_computing_cell_refinement 'HKL3000sm (Otwinowski & Minor, 1997)'
_computing_data_collection 'PAL BL2D-SMDC Program (Shin et. al, 2016)'
_computing_data_reduction 'HKL3000sm (Otwinowski & Minor, 1997)'
_computing_structure_refinement SHELXL
_computing_structure_solution SHELXS
_diffrn_ambient_temperature 100(2)
_diffrn_measured_fraction_theta_full 0.971
_diffrn_measured_fraction_theta_max 0.799
_diffrn_measurement_device_type 'Rayonix MX225HS CCD area detector'
_diffrn_measurement_method 'omega scan'
_diffrn_radiation_type synchrotron
_diffrn_radiation_wavelength 0.670
_diffrn_reflns_av_R_equivalents 0.0538
_diffrn_reflns_av_unetI/netI 0.0427
_diffrn_reflns_Laue_measured_fraction_full 0.971
_diffrn_reflns_Laue_measured_fraction_max 0.799
_diffrn_reflns_limit_h_max 11
_diffrn_reflns_limit_h_min -11
_diffrn_reflns_limit_k_max 20
_diffrn_reflns_limit_k_min -20
_diffrn_reflns_limit_l_max 24
_diffrn_reflns_limit_l_min -24
_diffrn_reflns_number 19841
_diffrn_reflns_point_group_measured_fraction_full 0.971
_diffrn_reflns_point_group_measured_fraction_max 0.799
_diffrn_reflns_theta_full 23.703
_diffrn_reflns_theta_max 33.697
_diffrn_reflns_theta_min 1.802
_diffrn_source 'PLSII 2D bending magnet'
_exptl_absorpt_coefficient_mu 0.066
_exptl_absorpt_correction_T_max 1.000
_exptl_absorpt_correction_T_min 0.919
_exptl_absorpt_correction_type empirical
_exptl_absorpt_process_details 'HKL3000sm Scalepack(Otwinowski et.al,2003)'
_exptl_crystal_colour yellow
_exptl_crystal_density_diffrn 1.236
_exptl_crystal_description rod
_exptl_crystal_F_000 680
_exptl_crystal_size_max 0.092
_exptl_crystal_size_mid 0.022
_exptl_crystal_size_min 0.020
_refine_diff_density_max 0.456
_refine_diff_density_min -0.551
_refine_diff_density_rms 0.111
_refine_ls_extinction_method none
_refine_ls_goodness_of_fit_ref 1.102
_refine_ls_hydrogen_treatment mixed
_refine_ls_matrix_type full
_refine_ls_number_parameters 229
_refine_ls_number_reflns 6607
_refine_ls_number_restraints 0
_refine_ls_restrained_S_all 1.102
_refine_ls_R_factor_all 0.0666
_refine_ls_R_factor_gt 0.0584
_refine_ls_shift/su_max 0.001
_refine_ls_shift/su_mean 0.000
_refine_ls_structure_factor_coef Fsqd
_refine_ls_weighting_details 'w=1/[\s^2^(Fo^2^)+(0.0952P)^2^+0.4147P] where P=(Fo^2^+2Fc^2^)/3'
_refine_ls_weighting_scheme calc
_refine_ls_wR_factor_gt 0.1641
_refine_ls_wR_factor_ref 0.1706
_reflns_Friedel_coverage 0.000
_reflns_number_gt 5555
_reflns_number_total 6607
_reflns_threshold_expression 'I > 2\s(I)'
_cod_data_source_file ja8b08134_si_009.cif
_cod_data_source_block P051_014
_cod_original_sg_symbol_H-M 'P 21/c'
_cod_database_code 4133049
_shelx_shelxl_version_number 2018/3
_shelx_space_group_comment
;
The symmetry employed for this shelxl refinement is uniquely defined
by the following loop, which should always be used as a source of
symmetry information in preference to the above space-group names.
They are only intended as comments.
;
_shelx_estimated_absorpt_t_min 0.994
_shelx_estimated_absorpt_t_max 0.999

loop_
_space_group_symop_operation_xyz
'x, y, z'
'-x, y+1/2, -z+1/2'
'-x, -y, -z'
'x, -y-1/2, z-1/2'

loop_
_atom_site_label
_atom_site_type_symbol
_atom_site_fract_x
_atom_site_fract_y
_atom_site_fract_z
_atom_site_U_iso_or_equiv
_atom_site_adp_type
_atom_site_occupancy
_atom_site_site_symmetry_order
_atom_site_calc_flag
_atom_site_refinement_flags_posn
_atom_site_refinement_flags_adp
O1 O 0.88419(10) 0.47184(6) 0.40789(5) 0.02377(18) Uani 1 1 d . .
C1 C 0.77717(13) 0.52971(7) 0.43913(6) 0.01783(18) Uani 1 1 d . .
C2 C 0.60721(12) 0.56975(7) 0.40776(6) 0.01664(17) Uani 1 1 d . .
C3 C 0.52461(15) 0.54897(8) 0.33858(7) 0.0213(2) Uani 1 1 d . .
H3 H 0.577274 0.504025 0.303023 0.026 Uiso 1 1 calc R U
C4 C 0.36159(16) 0.59613(9) 0.32276(7) 0.0263(2) Uani 1 1 d . .
H4 H 0.300397 0.583018 0.275955 0.032 Uiso 1 1 calc R U
C5 C 0.28768(16) 0.66282(9) 0.37565(7) 0.0263(2) Uani 1 1 d . .
H5 H 0.176728 0.694710 0.363705 0.032 Uiso 1 1 calc R U
C6 C 0.37134(14) 0.68397(7) 0.44519(7) 0.02043(19) Uani 1 1 d . .
H6 H 0.319298 0.729647 0.480354 0.025 Uiso 1 1 calc R U
C7 C 0.53450(12) 0.63598(6) 0.46184(6) 0.01565(17) Uani 1 1 d . .
C8 C 0.65556(12) 0.63660(6) 0.52869(6) 0.01573(17) Uani 1 1 d . .
N1 N 0.79553(11) 0.56953(6) 0.51042(5) 0.01806(17) Uani 1 1 d . .
H1N H 0.900(2) 0.5559(12) 0.5416(9) 0.022 Uiso 1 1 d . U
C9 C 0.64396(12) 0.68492(6) 0.59723(6) 0.01590(17) Uani 1 1 d . .
C10 C 0.50327(12) 0.76316(7) 0.60850(6) 0.01567(17) Uani 1 1 d . .
C11 C 0.54414(14) 0.86184(7) 0.59038(7) 0.0206(2) Uani 1 1 d . .
H11 H 0.662201 0.878782 0.573575 0.025 Uiso 1 1 calc R U
C12 C 0.41286(15) 0.93543(7) 0.59680(7) 0.0235(2) Uani 1 1 d . .
H12 H 0.441415 1.002347 0.584314 0.028 Uiso 1 1 calc R U
C13 C 0.24007(14) 0.91105(8) 0.62147(7) 0.0223(2) Uani 1 1 d . .
H13 H 0.150007 0.961084 0.625297 0.027 Uiso 1 1 calc R U
C14 C 0.19935(14) 0.81340(8) 0.64050(7) 0.0229(2) Uani 1 1 d . .
H14 H 0.081313 0.796695 0.657461 0.027 Uiso 1 1 calc R U
C15 C 0.33123(13) 0.73971(7) 0.63479(7) 0.0202(2) Uani 1 1 d . .
H15 H 0.303386 0.673262 0.648917 0.024 Uiso 1 1 calc R U
C16 C 0.76645(12) 0.66068(7) 0.65928(6) 0.01773(18) Uani 1 1 d . .
H16 H 0.862705 0.616457 0.647774 0.021 Uiso 1 1 calc R U
C17 C 0.75670(12) 0.69500(7) 0.73192(6) 0.01747(18) Uani 1 1 d . .
H17 H 0.665811 0.742477 0.743589 0.021 Uiso 1 1 calc R U
C18 C 0.87787(12) 0.66349(7) 0.79397(6) 0.01717(17) Uani 1 1 d . .
C19 C 0.83636(14) 0.68893(7) 0.87004(7) 0.0209(2) Uani 1 1 d . .
H19 H 0.731170 0.727005 0.880468 0.025 Uiso 1 1 calc R U
C20 C 0.94700(15) 0.65921(8) 0.93046(7) 0.0236(2) Uani 1 1 d . .
H20 H 0.916522 0.676981 0.981562 0.028 Uiso 1 1 calc R U
C21 C 1.10175(15) 0.60369(8) 0.91636(7) 0.0233(2) Uani 1 1 d . .
H21 H 1.176926 0.583073 0.957539 0.028 Uiso 1 1 calc R U
C22 C 1.14533(14) 0.57861(8) 0.84099(7) 0.0217(2) Uani 1 1 d . .
H22 H 1.251439 0.541150 0.830904 0.026 Uiso 1 1 calc R U
C23 C 1.03552(13) 0.60774(7) 0.78064(6) 0.01858(18) Uani 1 1 d . .
H23 H 1.067083 0.589858 0.729681 0.022 Uiso 1 1 calc R U

loop_
_atom_site_aniso_label
_atom_site_aniso_U_11
_atom_site_aniso_U_22
_atom_site_aniso_U_33
_atom_site_aniso_U_23
_atom_site_aniso_U_13
_atom_site_aniso_U_12
O1 0.0165(3) 0.0202(3) 0.0346(5) -0.0116(3) 0.0015(3) 0.0077(3)
C1 0.0140(4) 0.0111(4) 0.0285(5) -0.0040(3) 0.0031(3) 0.0026(3)
C2 0.0142(4) 0.0087(3) 0.0270(5) -0.0005(3) 0.0039(3) 0.0025(3)
C3 0.0228(4) 0.0145(4) 0.0265(5) -0.0019(3) 0.0019(3) 0.0053(3)
C4 0.0295(5) 0.0211(5) 0.0284(6) -0.0026(4) -0.0053(4) 0.0106(4)
C5 0.0254(5) 0.0208(5) 0.0328(6) -0.0013(4) -0.0042(4) 0.0129(4)
C6 0.0185(4) 0.0135(4) 0.0293(5) -0.0013(3) 0.0012(3) 0.0077(3)
C7 0.0135(4) 0.0079(3) 0.0256(5) 0.0003(3) 0.0040(3) 0.0021(3)
C8 0.0117(3) 0.0075(3) 0.0280(5) -0.0012(3) 0.0043(3) 0.0020(3)
N1 0.0128(3) 0.0131(3) 0.0282(4) -0.0059(3) 0.0015(3) 0.0055(3)
C9 0.0113(3) 0.0080(3) 0.0284(5) -0.0018(3) 0.0042(3) 0.0018(3)
C10 0.0123(4) 0.0087(3) 0.0259(5) -0.0027(3) 0.0031(3) 0.0025(3)
C11 0.0172(4) 0.0098(4) 0.0347(6) 0.0003(3) 0.0068(3) 0.0017(3)
C12 0.0253(5) 0.0101(4) 0.0352(6) 0.0011(3) 0.0050(4) 0.0062(3)
C13 0.0205(4) 0.0181(4) 0.0283(5) -0.0032(4) 0.0010(4) 0.0110(3)
C14 0.0129(4) 0.0204(4) 0.0354(6) -0.0040(4) 0.0051(3) 0.0040(3)
C15 0.0143(4) 0.0122(4) 0.0342(6) -0.0019(3) 0.0067(3) 0.0010(3)
C16 0.0134(4) 0.0112(4) 0.0286(5) -0.0032(3) 0.0029(3) 0.0029(3)
C17 0.0131(4) 0.0108(4) 0.0286(5) -0.0027(3) 0.0043(3) 0.0020(3)
C18 0.0141(4) 0.0103(3) 0.0271(5) -0.0021(3) 0.0046(3) -0.0015(3)
C19 0.0201(4) 0.0142(4) 0.0285(5) -0.0046(3) 0.0063(3) -0.0015(3)
C20 0.0260(5) 0.0193(4) 0.0255(5) -0.0033(4) 0.0042(4) -0.0069(4)
C21 0.0224(5) 0.0186(4) 0.0288(6) 0.0021(4) -0.0012(4) -0.0077(3)
C22 0.0157(4) 0.0185(4) 0.0310(6) 0.0018(4) 0.0016(3) -0.0009(3)
C23 0.0138(4) 0.0158(4) 0.0262(5) -0.0002(3) 0.0040(3) 0.0006(3)

loop_
_atom_type_symbol
_atom_type_description
_atom_type_scat_dispersion_real
_atom_type_scat_dispersion_imag
_atom_type_scat_source
C C 0.0026 0.0014 'International Tables Vol C Tables 4.2.6.8 and 6.1.1.4'
H H 0.0000 0.0000 'International Tables Vol C Tables 4.2.6.8 and 6.1.1.4'
N N 0.0052 0.0029 'International Tables Vol C Tables 4.2.6.8 and 6.1.1.4'
O O 0.0094 0.0054 'International Tables Vol C Tables 4.2.6.8 and 6.1.1.4'

loop_
_geom_angle_atom_site_label_1
_geom_angle_atom_site_label_2
_geom_angle_atom_site_label_3
_geom_angle
O1 C1 N1 125.89(10)
O1 C1 C2 127.83(10)
N1 C1 C2 106.28(8)
C3 C2 C7 123.03(9)
C3 C2 C1 128.91(9)
C7 C2 C1 108.06(9)
C2 C3 C4 117.71(10)
C3 C4 C5 120.10(11)
C6 C5 C4 122.14(10)
C5 C6 C7 118.06(10)
C6 C7 C2 118.96(10)
C6 C7 C8 133.44(9)
C2 C7 C8 107.58(8)
C9 C8 N1 123.33(9)
C9 C8 C7 131.24(8)
N1 C8 C7 105.38(8)
C1 N1 C8 112.64(9)
C8 C9 C16 120.52(8)
C8 C9 C10 119.70(9)
C16 C9 C10 119.78(9)
C15 C10 C11 119.24(8)
C15 C10 C9 121.51(9)
C11 C10 C9 119.22(8)
C12 C11 C10 120.39(9)
C13 C12 C11 120.02(9)
C14 C13 C12 119.85(9)
C13 C14 C15 120.21(10)
C10 C15 C14 120.26(10)
C17 C16 C9 126.16(9)
C16 C17 C18 124.05(9)
C19 C18 C23 117.91(10)
C19 C18 C17 119.48(9)
C23 C18 C17 122.62(9)
C20 C19 C18 121.05(10)
C21 C20 C19 120.33(10)
C20 C21 C22 119.20(11)
C23 C22 C21 120.74(10)
C22 C23 C18 120.78(10)

loop_
_geom_bond_atom_site_label_1
_geom_bond_atom_site_label_2
_geom_bond_distance
O1 C1 1.2375(11)
C1 N1 1.3606(14)
C1 C2 1.4742(14)
C2 C3 1.3812(16)
C2 C7 1.4049(13)
C3 C4 1.3914(15)
C4 C5 1.3985(17)
C5 C6 1.3910(17)
C6 C7 1.4004(13)
C7 C8 1.4705(15)
C8 C9 1.3635(14)
C8 N1 1.4108(11)
C9 C16 1.4490(15)
C9 C10 1.4941(12)
C10 C15 1.3905(13)
C10 C11 1.3978(13)
C11 C12 1.3922(14)
C12 C13 1.3895(16)
C13 C14 1.3881(16)
C14 C15 1.3953(14)
C16 C17 1.3504(15)
C17 C18 1.4682(15)
C18 C19 1.4044(15)
C18 C23 1.4071(13)
C19 C20 1.3932(17)
C20 C21 1.3900(17)
C21 C22 1.3951(17)
C22 C23 1.3864(16)

loop_
_geom_hbond_atom_site_label_D
_geom_hbond_atom_site_label_H
_geom_hbond_atom_site_label_A
_geom_hbond_distance_DH
_geom_hbond_distance_HA
_geom_hbond_distance_DA
_geom_hbond_angle_DHA
_geom_hbond_site_symmetry_A
_geom_hbond_publ_flag
N1 H1N O1 0.960(16) 1.865(16) 2.8219(14) 173.8(14) 3_766 yes

loop_
_geom_torsion_atom_site_label_1
_geom_torsion_atom_site_label_2
_geom_torsion_atom_site_label_3
_geom_torsion_atom_site_label_4
_geom_torsion
O1 C1 C2 C3 3.17(18)
N1 C1 C2 C3 -177.13(10)
O1 C1 C2 C7 -177.36(10)
N1 C1 C2 C7 2.34(11)
C7 C2 C3 C4 -0.27(16)
C1 C2 C3 C4 179.12(10)
C2 C3 C4 C5 0.69(18)
C3 C4 C5 C6 -0.5(2)
C4 C5 C6 C7 -0.19(18)
C5 C6 C7 C2 0.60(15)
C5 C6 C7 C8 -177.49(11)
C3 C2 C7 C6 -0.38(15)
C1 C2 C7 C6 -179.89(9)
C3 C2 C7 C8 178.16(9)
C1 C2 C7 C8 -1.34(10)
C6 C7 C8 C9 0.83(18)
C2 C7 C8 C9 -177.41(10)
C6 C7 C8 N1 178.14(10)
C2 C7 C8 N1 -0.10(10)
O1 C1 N1 C8 177.22(10)
C2 C1 N1 C8 -2.49(11)
C9 C8 N1 C1 179.26(9)
C7 C8 N1 C1 1.68(11)
N1 C8 C9 C16 -7.15(14)
C7 C8 C9 C16 169.74(9)
N1 C8 C9 C10 173.11(8)
C7 C8 C9 C10 -10.00(15)
C8 C9 C10 C15 88.46(13)
C16 C9 C10 C15 -91.28(12)
C8 C9 C10 C11 -89.91(12)
C16 C9 C10 C11 90.35(12)
C15 C10 C11 C12 -1.54(17)
C9 C10 C11 C12 176.87(10)
C10 C11 C12 C13 0.10(18)
C11 C12 C13 C14 0.73(18)
C12 C13 C14 C15 -0.12(18)
C11 C10 C15 C14 2.14(17)
C9 C10 C15 C14 -176.23(10)
C13 C14 C15 C10 -1.33(18)
C8 C9 C16 C17 -172.36(10)
C10 C9 C16 C17 7.38(15)
C9 C16 C17 C18 176.15(9)
C16 C17 C18 C19 -168.16(9)
C16 C17 C18 C23 11.51(15)
C23 C18 C19 C20 -0.51(14)
C17 C18 C19 C20 179.17(9)
C18 C19 C20 C21 0.17(16)
C19 C20 C21 C22 0.35(16)
C20 C21 C22 C23 -0.52(15)
C21 C22 C23 C18 0.17(15)
C19 C18 C23 C22 0.34(14)
C17 C18 C23 C22 -179.33(9)
